data_7209183
loop_
_publ_author_name
'Mossine, Andrew V.'
'Thavornyutikarn, Praput'
'Atwood, Jerry L.'

_publ_section_title
;
 Conservation of a unique noncovalent motif in a
 tetracyanoresorcin[4]arene silver complex
;
_journal_issue 9
_journal_name_full CrystEngComm
_journal_page_first 1673
_journal_paper_doi 10.1039/c2ce26802g
_journal_volume 15
_journal_year 2013
_chemical_formula_moiety 'C56 H68 N4 O8, 3(C1 H4 O1), 1(H2 O1)'
_chemical_formula_sum 'C59 H82 N4 O12'
_chemical_formula_weight 1039.29
_chemical_name_common C-hexyltetracyanoresorcin(4)arene
_space_group_IT_number 14
_symmetry_cell_setting monoclinic
_symmetry_Int_Tables_number 14
_symmetry_space_group_name_Hall '-P 2yn'
_symmetry_space_group_name_H-M 'P 1 21/n 1'
_atom_sites_solution_hydrogens geom
_atom_sites_solution_primary direct
_atom_sites_solution_secondary difmap
_audit_creation_method SHELXL-97
_cell_angle_alpha 90.00
_cell_angle_beta 93.477(3)
_cell_angle_gamma 90.00
_cell_formula_units_Z 4
_cell_length_a 18.167(5)
_cell_length_b 16.430(4)
_cell_length_c 19.731(5)
_cell_measurement_reflns_used 9841
_cell_measurement_temperature 173(2)
_cell_measurement_theta_max 53.684
_cell_measurement_theta_min 4.492
_cell_volume 5879(3)
_computing_cell_refinement 'APEX2 (Bruker AXS, 2008)'
_computing_data_collection 'APEX2 (Bruker AXS, 2008)'
_computing_data_reduction 'APEX2 (Bruker AXS, 2008)'
_computing_molecular_graphics 'X-SEED, Barbour, 2001'
_computing_publication_material 'CIFTAB (Sheldrick, 1997)'
_computing_structure_refinement 'SHELXL-97 (Sheldrick, 1997)'
_computing_structure_solution 'SHELXS-97 (Sheldrick, 1997)'
_diffrn_ambient_temperature 173(2)
_diffrn_measured_fraction_theta_full 0.996
_diffrn_measured_fraction_theta_max 0.996
_diffrn_measurement_device_type 'Bruker APEXII CCD area detector'
_diffrn_measurement_method 'omega scans'
_diffrn_radiation_monochromator graphite
_diffrn_radiation_type MoK\a
_diffrn_radiation_wavelength 0.71073
_diffrn_reflns_av_R_equivalents 0.0376
_diffrn_reflns_av_sigmaI/netI 0.0291
_diffrn_reflns_limit_h_max 23
_diffrn_reflns_limit_h_min -23
_diffrn_reflns_limit_k_max 21
_diffrn_reflns_limit_k_min -21
_diffrn_reflns_limit_l_max 25
_diffrn_reflns_limit_l_min -25
_diffrn_reflns_number 68252
_diffrn_reflns_theta_full 27.49
_diffrn_reflns_theta_max 27.49
_diffrn_reflns_theta_min 1.57
_diffrn_source 'fine-focus sealed tube'
_diffrn_standards_decay_% 0.0
_exptl_absorpt_coefficient_mu 0.082
_exptl_absorpt_correction_T_max 0.98
_exptl_absorpt_correction_T_min 0.88
_exptl_absorpt_correction_type multi-scan
_exptl_absorpt_process_details
;
Data were corrected for decay and absorption using the program SADABS
(Sheldrick, G. M. (2003). SADABS. Version 2.10. University of
G\"ottingen, Germany).
;
_exptl_crystal_colour orange
_exptl_crystal_density_diffrn 1.174
_exptl_crystal_density_method 'not measured'
_exptl_crystal_description prism
_exptl_crystal_F_000 2240
_exptl_crystal_recrystallization_method '8:1 methanol:water'
_exptl_crystal_size_max 0.50
_exptl_crystal_size_mid 0.35
_exptl_crystal_size_min 0.20
_refine_diff_density_max 0.625
_refine_diff_density_min -0.458
_refine_diff_density_rms 0.059
_refine_ls_extinction_method none
_refine_ls_goodness_of_fit_ref 1.037
_refine_ls_hydrogen_treatment mixed
_refine_ls_matrix_type full
_refine_ls_number_parameters 753
_refine_ls_number_reflns 13444
_refine_ls_number_restraints 3
_refine_ls_restrained_S_all 1.037
_refine_ls_R_factor_all 0.0754
_refine_ls_R_factor_gt 0.0572
_refine_ls_shift/su_max 0.001
_refine_ls_shift/su_mean 0.000
_refine_ls_structure_factor_coef Fsqd
_refine_ls_weighting_details 'calc w=1/[\s^2^(Fo^2^)+(0.0859P)^2^+4.2531P] where P=(Fo^2^+2Fc^2^)/3'
_refine_ls_weighting_scheme calc
_refine_ls_wR_factor_gt 0.1582
_refine_ls_wR_factor_ref 0.1734
_reflns_number_gt 10357
_reflns_number_total 13444
_reflns_threshold_expression >2sigma(I)
_cod_data_source_file c2ce26802g.txt
_cod_data_source_block C-hexyltetracyanoresorcin[4]arene
_cod_original_sg_symbol_H-M 'P 21/n'
_cod_database_code 7209183

loop_
_symmetry_equiv_pos_as_xyz
'x, y, z'
'-x+1/2, y+1/2, -z+1/2'
'-x, -y, -z'
'x-1/2, -y-1/2, z-1/2'

loop_
_atom_site_label
_atom_site_type_symbol
_atom_site_fract_x
_atom_site_fract_y
_atom_site_fract_z
_atom_site_U_iso_or_equiv
_atom_site_adp_type
_atom_site_occupancy
_atom_site_symmetry_multiplicity
_atom_site_calc_flag
_atom_site_refinement_flags
_atom_site_disorder_assembly
_atom_site_disorder_group
O1 O 0.29660(9) 0.80011(9) 0.40164(7) 0.0300(3) Uani 1 1 d . . .
N1 N 0.24031(10) 0.61300(10) 0.33279(9) 0.0335(4) Uani 1 1 d . . .
C1 C 0.21866(9) 0.92384(10) 0.25961(9) 0.0199(3) Uani 1 1 d . . .
H1 H 0.2145 0.9789 0.2453 0.024 Uiso 1 1 calc R . .
O2 O 0.17021(8) 0.71799(8) 0.20129(7) 0.0263(3) Uani 1 1 d . . .
N2 N 0.24675(11) 0.63797(11) -0.05527(10) 0.0377(4) Uani 1 1 d . B .
C2 C 0.25456(9) 0.90801(10) 0.32279(9) 0.0195(3) Uani 1 1 d . B .
O3 O 0.14169(8) 0.74171(9) 0.06534(7) 0.0285(3) Uani 1 1 d . B .
N3 N 0.62917(11) 0.76977(12) 0.12147(10) 0.0415(4) Uani 1 1 d D B .
C3 C 0.26167(10) 0.82648(11) 0.34280(9) 0.0213(3) Uani 1 1 d . . .
O4 O 0.35153(8) 0.82160(9) -0.05913(7) 0.0308(3) Uani 1 1 d . B .
N4 N 0.58438(10) 0.88550(11) 0.49014(9) 0.0315(4) Uani 1 1 d . B .
C4 C 0.23126(10) 0.76497(10) 0.30067(9) 0.0212(3) Uani 1 1 d . . .
O5 O 0.48413(8) 0.84294(8) 0.01586(7) 0.0299(3) Uani 1 1 d . B .
C5 C 0.19554(10) 0.78323(10) 0.23766(9) 0.0207(3) Uani 1 1 d . . .
O6 O 0.60754(8) 0.93698(9) 0.21510(7) 0.0310(3) Uani 1 1 d . B .
C6 C 0.18847(9) 0.86396(10) 0.21608(8) 0.0193(3) Uani 1 1 d . B .
O7 O 0.59590(7) 1.00438(9) 0.33874(7) 0.0286(3) Uani 1 1 d . B .
C7 C 0.15051(10) 0.88260(10) 0.14665(9) 0.0212(3) Uani 1 1 d . . .
H7 H 0.1083 0.8438 0.1398 0.025 Uiso 1 1 calc R A 1
O8 O 0.39746(8) 0.91042(8) 0.46693(6) 0.0249(3) Uani 1 1 d . B .
C8 C 0.26163(10) 0.91741(10) 0.07962(9) 0.0210(3) Uani 1 1 d . . .
H8 H 0.2686 0.9634 0.1085 0.025 Uiso 1 1 calc R B .
C9 C 0.20367(9) 0.86485(10) 0.09113(8) 0.0204(3) Uani 1 1 d . B .
C10 C 0.19660(10) 0.79485(11) 0.05123(9) 0.0226(4) Uani 1 1 d . . .
C11 C 0.24696(10) 0.77919(11) 0.00147(9) 0.0232(4) Uani 1 1 d . B .
C12 C 0.30215(10) 0.83630(11) -0.01108(9) 0.0234(4) Uani 1 1 d . . .
C13 C 0.30996(10) 0.90653(10) 0.02834(9) 0.0209(3) Uani 1 1 d . B .
C14 C 0.36837(10) 0.97046(10) 0.01495(8) 0.0208(3) Uani 1 1 d . . .
H14 H 0.3876 0.9585 -0.0304 0.025 Uiso 1 1 calc R B .
C15 C 0.44114(10) 1.01651(10) 0.12355(8) 0.0204(3) Uani 1 1 d . . .
H15 H 0.4055 1.0585 0.1267 0.024 Uiso 1 1 calc R B .
C16 C 0.43306(9) 0.96343(10) 0.06832(9) 0.0205(3) Uani 1 1 d . B .
C17 C 0.48457(10) 0.90053(11) 0.06513(9) 0.0227(4) Uani 1 1 d . . .
C18 C 0.54177(10) 0.89345(11) 0.11613(9) 0.0237(4) Uani 1 1 d . B .
C19 C 0.54902(10) 0.94968(11) 0.16966(9) 0.0227(4) Uani 1 1 d . . .
C20 C 0.49789(10) 1.01229(10) 0.17458(8) 0.0206(3) Uani 1 1 d . B .
C21 C 0.50280(9) 1.07093(10) 0.23464(8) 0.0200(3) Uani 1 1 d . . .
H21 H 0.5565 1.0809 0.2457 0.024 Uiso 1 1 calc R B .
C22 C 0.39754(9) 1.02228(10) 0.30558(8) 0.0196(3) Uani 1 1 d . . .
H22 H 0.3639 1.0430 0.2711 0.024 Uiso 1 1 calc R B .
C23 C 0.47299(10) 1.03074(10) 0.29739(8) 0.0201(3) Uani 1 1 d . B .
C24 C 0.52181(10) 0.99902(11) 0.34772(9) 0.0219(3) Uani 1 1 d . . .
C25 C 0.49520(10) 0.95869(11) 0.40392(9) 0.0215(3) Uani 1 1 d . B .
C26 C 0.41912(10) 0.95332(10) 0.41152(9) 0.0208(3) Uani 1 1 d . . .
C27 C 0.36891(9) 0.98480(10) 0.36218(8) 0.0195(3) Uani 1 1 d . B .
C28 C 0.28618(9) 0.97558(10) 0.36931(8) 0.0197(3) Uani 1 1 d . . .
H28 H 0.2802 0.9569 0.4169 0.024 Uiso 1 1 calc R B .
C29 C 0.11830(11) 0.96908(12) 0.14063(10) 0.0293(5) Uani 0.706(4) 1 d P B 1
H29A H 0.0858 0.9778 0.1785 0.035 Uiso 0.706(4) 1 calc PR B 1
H29B H 0.1593 1.0086 0.1461 0.035 Uiso 0.706(4) 1 calc PR B 1
C30 C 0.07562(19) 0.9866(2) 0.07576(16) 0.0401(8) Uani 0.706(4) 1 d P B 1
H30A H 0.0313 0.9514 0.0725 0.048 Uiso 0.706(4) 1 calc PR B 1
H30B H 0.1062 0.9724 0.0376 0.048 Uiso 0.706(4) 1 calc PR B 1
C31 C 0.0511(2) 1.0761(2) 0.06799(19) 0.0497(10) Uani 0.706(4) 1 d P B 1
H31A H 0.0943 1.1117 0.0786 0.060 Uiso 0.706(4) 1 calc PR B 1
H31B H 0.0340 1.0859 0.0201 0.060 Uiso 0.706(4) 1 calc PR B 1
C32 C -0.0091(2) 1.0993(3) 0.1126(2) 0.0874(13) Uani 0.706(4) 1 d P B 1
H32A H 0.0090 1.0944 0.1608 0.105 Uiso 0.706(4) 1 calc PR B 1
H32B H -0.0512 1.0616 0.1047 0.105 Uiso 0.706(4) 1 calc PR B 1
C33 C -0.0355(3) 1.1881(3) 0.0984(2) 0.1015(15) Uani 1 1 d . . .
H33A H 0.0067 1.2259 0.1056 0.122 Uiso 1 1 calc R B 1
H33B H -0.0546 1.1929 0.0505 0.122 Uiso 1 1 calc R B 1
C34 C -0.0946(3) 1.2107(4) 0.1443(3) 0.132(2) Uani 1 1 d . B .
H34A H -0.1344 1.1705 0.1400 0.198 Uiso 1 1 calc R . .
H34B H -0.1142 1.2646 0.1316 0.198 Uiso 1 1 calc R . .
H34C H -0.0741 1.2120 0.1913 0.198 Uiso 1 1 calc R . .
C35 C 0.33363(10) 1.05580(11) 0.01154(9) 0.0236(4) Uani 1 1 d . B .
H35A H 0.3142 1.0685 0.0561 0.028 Uiso 1 1 calc R . .
H35B H 0.3726 1.0961 0.0033 0.028 Uiso 1 1 calc R . .
C36 C 0.27128(11) 1.06532(12) -0.04355(10) 0.0282(4) Uani 1 1 d . . .
H36A H 0.2922 1.0666 -0.0887 0.034 Uiso 1 1 calc R B .
H36B H 0.2376 1.0180 -0.0423 0.034 Uiso 1 1 calc R . .
C37 C 0.22804(12) 1.14343(13) -0.03308(11) 0.0345(5) Uani 1 1 d . B .
H37A H 0.2080 1.1414 0.0124 0.041 Uiso 1 1 calc R . .
H37B H 0.2627 1.1899 -0.0334 0.041 Uiso 1 1 calc R . .
C38 C 0.16489(14) 1.15970(15) -0.08511(12) 0.0430(5) Uani 1 1 d . . .
H38A H 0.1303 1.1131 -0.0859 0.052 Uiso 1 1 calc R B .
H38B H 0.1846 1.1641 -0.1307 0.052 Uiso 1 1 calc R . .
C39 C 0.12287(15) 1.23754(17) -0.07019(15) 0.0547(7) Uani 1 1 d . B .
H39A H 0.1024 1.2324 -0.0250 0.066 Uiso 1 1 calc R . .
H39B H 0.1579 1.2837 -0.0682 0.066 Uiso 1 1 calc R . .
C40 C 0.0608(2) 1.2565(2) -0.1220(2) 0.0811(11) Uani 1 1 d . . .
H40A H 0.0805 1.2618 -0.1669 0.122 Uiso 1 1 calc R B .
H40B H 0.0371 1.3076 -0.1099 0.122 Uiso 1 1 calc R . .
H40C H 0.0245 1.2123 -0.1228 0.122 Uiso 1 1 calc R . .
C41 C 0.46761(10) 1.15468(11) 0.21983(9) 0.0223(4) Uani 1 1 d . B .
H41A H 0.4156 1.1470 0.2029 0.027 Uiso 1 1 calc R . .
H41B H 0.4677 1.1862 0.2626 0.027 Uiso 1 1 calc R . .
C42 C 0.50796(12) 1.20337(12) 0.16753(10) 0.0307(4) Uani 1 1 d . . .
H42A H 0.5617 1.2002 0.1791 0.037 Uiso 1 1 calc R B .
H42B H 0.4983 1.1782 0.1223 0.037 Uiso 1 1 calc R . .
C43 C 0.48515(15) 1.29220(14) 0.16369(14) 0.0483(6) Uani 1 1 d . B .
H43A H 0.4893 1.3159 0.2099 0.058 Uiso 1 1 calc R . .
H43B H 0.4328 1.2957 0.1467 0.058 Uiso 1 1 calc R . .
C44 C 0.53220(16) 1.34220(16) 0.11733(16) 0.0546(7) Uani 1 1 d . . .
H44A H 0.5849 1.3329 0.1310 0.066 Uiso 1 1 calc R B .
H44B H 0.5234 1.3223 0.0702 0.066 Uiso 1 1 calc R . .
C45 C 0.5171(2) 1.43259(19) 0.1186(2) 0.0750(10) Uani 1 1 d . B .
H45A H 0.5249 1.4527 0.1658 0.090 Uiso 1 1 calc R . .
H45B H 0.4649 1.4425 0.1035 0.090 Uiso 1 1 calc R . .
C46 C 0.5667(3) 1.4799(3) 0.0731(3) 0.127(2) Uani 1 1 d . . .
H46A H 0.6182 1.4641 0.0835 0.190 Uiso 1 1 calc R B .
H46B H 0.5611 1.5383 0.0811 0.190 Uiso 1 1 calc R . .
H46C H 0.5528 1.4675 0.0254 0.190 Uiso 1 1 calc R . .
C47 C 0.24557(10) 1.05741(10) 0.36173(9) 0.0227(4) Uani 1 1 d . B .
H47A H 0.2716 1.0982 0.3913 0.027 Uiso 1 1 calc R . .
H47B H 0.2471 1.0763 0.3142 0.027 Uiso 1 1 calc R . .
C48 C 0.16542(11) 1.05207(13) 0.38020(11) 0.0331(4) Uani 1 1 d . . .
H48A H 0.1382 1.0164 0.3469 0.040 Uiso 1 1 calc R B .
H48B H 0.1638 1.0262 0.4254 0.040 Uiso 1 1 calc R . .
C49 C 0.12622(13) 1.13392(14) 0.38183(12) 0.0407(5) Uani 1 1 d . B .
H49A H 0.0753 1.1249 0.3954 0.049 Uiso 1 1 calc R . .
H49B H 0.1518 1.1684 0.4171 0.049 Uiso 1 1 calc R . .
C50 C 0.12276(14) 1.17951(15) 0.31545(13) 0.0450(6) Uani 1 1 d . . .
H50A H 0.1737 1.1921 0.3035 0.054 Uiso 1 1 calc R B .
H50B H 0.1005 1.1436 0.2795 0.054 Uiso 1 1 calc R . .
C51 C 0.07959(19) 1.25717(19) 0.31585(18) 0.0681(9) Uani 1 1 d . B .
H51A H 0.0277 1.2435 0.3238 0.082 Uiso 1 1 calc R . .
H51B H 0.0989 1.2904 0.3548 0.082 Uiso 1 1 calc R . .
C52 C 0.0801(2) 1.3077(2) 0.2542(2) 0.0951(15) Uani 1 1 d . . .
H52A H 0.1270 1.3371 0.2538 0.143 Uiso 1 1 calc R B .
H52B H 0.0393 1.3468 0.2539 0.143 Uiso 1 1 calc R . .
H52C H 0.0742 1.2728 0.2140 0.143 Uiso 1 1 calc R . .
O1A O 0.30642(8) 0.97435(9) 0.55673(7) 0.0260(3) Uani 1 1 d . . .
O1B O 0.28689(11) 0.78586(13) -0.17555(9) 0.0527(5) Uani 1 1 d . . .
C1B C 0.2778(2) 0.8495(3) -0.2229(2) 0.0897(12) Uani 1 1 d . . .
H1B1 H 0.2255 0.8543 -0.2380 0.134 Uiso 1 1 calc R . .
H1B2 H 0.3068 0.8380 -0.2621 0.134 Uiso 1 1 calc R . .
H1B3 H 0.2946 0.9007 -0.2017 0.134 Uiso 1 1 calc R . .
O1C O 0.69819(11) 0.63583(13) 0.05925(13) 0.0725(7) Uani 1 1 d D . .
C1C C 0.65275(19) 0.6513(2) -0.00234(19) 0.0746(10) Uani 1 1 d D . .
H1C1 H 0.6006 0.6481 0.0075 0.112 Uiso 1 1 calc R . .
H1C2 H 0.6634 0.6105 -0.0367 0.112 Uiso 1 1 calc R . .
H1C3 H 0.6635 0.7057 -0.0195 0.112 Uiso 1 1 calc R . .
O1D O 0.74133(14) 0.84800(16) 0.25761(13) 0.0790(7) Uani 1 1 d . . .
C1D C 0.7781(2) 0.9214(3) 0.2676(2) 0.0879(11) Uani 1 1 d . . .
H1D1 H 0.7509 0.9557 0.2981 0.132 Uiso 1 1 calc R . .
H1D2 H 0.7814 0.9491 0.2239 0.132 Uiso 1 1 calc R . .
H1D3 H 0.8278 0.9112 0.2879 0.132 Uiso 1 1 calc R . .
C1N C 0.23774(10) 0.68101(11) 0.32011(9) 0.0245(4) Uani 1 1 d . . .
C2N C 0.24643(11) 0.70165(12) -0.03207(10) 0.0278(4) Uani 1 1 d . . .
C3N C 0.59044(11) 0.82463(12) 0.11746(10) 0.0286(4) Uani 1 1 d . . .
C4N C 0.54470(10) 0.91858(11) 0.45252(9) 0.0233(4) Uani 1 1 d . . .
H5O H 0.4472(17) 0.8442(18) -0.0122(15) 0.055(8) Uiso 1 1 d . . .
H1A H 0.2852(15) 1.0206(18) 0.5515(14) 0.046(7) Uiso 1 1 d . . .
H3O H 0.1343(16) 0.7068(19) 0.0393(15) 0.054(9) Uiso 1 1 d . . .
H1O H 0.3229(15) 0.8309(16) 0.4190(13) 0.038(7) Uiso 1 1 d . . .
H2A H 0.2724(16) 0.9393(18) 0.5637(14) 0.050(8) Uiso 1 1 d . . .
H8O H 0.3648(15) 0.9376(16) 0.4908(14) 0.043(7) Uiso 1 1 d . . .
H2O H 0.1557(14) 0.7318(16) 0.1618(15) 0.044(7) Uiso 1 1 d . . .
H7O H 0.6230(16) 1.0071(18) 0.3766(16) 0.055(8) Uiso 1 1 d . . .
H6O H 0.6036(15) 0.9656(17) 0.2514(15) 0.049(8) Uiso 1 1 d . . .
H4O H 0.3320(16) 0.8069(18) -0.0955(16) 0.054(8) Uiso 1 1 d . . .
H1B H 0.269(2) 0.736(2) -0.1958(18) 0.080(11) Uiso 1 1 d . . .
H1D H 0.697(2) 0.861(2) 0.2336(19) 0.087(12) Uiso 1 1 d . . .
C30' C 0.0494(5) 0.9799(6) 0.1763(5) 0.053(2) Uani 0.294(4) 1 d P B 2
H30C H 0.0607 0.9737 0.2258 0.064 Uiso 0.294(4) 1 calc PR B 2
H30D H 0.0141 0.9365 0.1616 0.064 Uiso 0.294(4) 1 calc PR B 2
C31' C 0.0140(9) 1.0616(10) 0.1627(9) 0.116(6) Uani 0.294(4) 1 d P B 2
H31C H -0.0289 1.0607 0.1914 0.139 Uiso 0.294(4) 1 calc PR B 2
H31D H 0.0494 1.1000 0.1856 0.139 Uiso 0.294(4) 1 calc PR B 2
C32' C -0.0091(2) 1.0993(3) 0.1126(2) 0.0874(13) Uani 0.29 1 d P B 2
H32C H -0.0511 1.0659 0.0945 0.105 Uiso 0.294(4) 1 calc PR B 2
H32D H 0.0300 1.0915 0.0804 0.105 Uiso 0.294(4) 1 calc PR B 2
C29' C 0.11830(11) 0.96908(12) 0.14063(10) 0.0293(5) Uani 0.29 1 d P B 2
H29C H 0.1556 1.0082 0.1594 0.035 Uiso 0.294(4) 1 calc PR B 2
H29D H 0.1082 0.9822 0.0920 0.035 Uiso 0.294(4) 1 calc PR B 2
H1C H 0.6761(15) 0.6598(14) 0.0965(8) 0.100 Uiso 1 1 d D . .

loop_
_atom_site_aniso_label
_atom_site_aniso_U_11
_atom_site_aniso_U_22
_atom_site_aniso_U_33
_atom_site_aniso_U_23
_atom_site_aniso_U_13
_atom_site_aniso_U_12
O1 0.0421(8) 0.0203(7) 0.0263(7) 0.0047(5) -0.0097(6) -0.0037(6)
N1 0.0467(10) 0.0203(8) 0.0334(9) 0.0037(7) 0.0026(8) 0.0009(7)
C1 0.0215(8) 0.0153(8) 0.0230(8) 0.0018(6) 0.0033(7) 0.0000(6)
O2 0.0377(8) 0.0173(6) 0.0237(7) -0.0017(5) 0.0008(6) -0.0057(5)
N2 0.0430(10) 0.0274(9) 0.0436(10) -0.0119(8) 0.0092(8) -0.0068(8)
C2 0.0213(8) 0.0158(8) 0.0215(8) -0.0005(6) 0.0033(6) -0.0013(6)
O3 0.0348(8) 0.0250(7) 0.0259(7) -0.0062(6) 0.0034(6) -0.0127(6)
N3 0.0460(11) 0.0347(10) 0.0440(11) -0.0022(8) 0.0043(9) 0.0142(9)
C3 0.0237(8) 0.0191(8) 0.0211(8) 0.0015(6) 0.0023(7) 0.0002(7)
O4 0.0300(7) 0.0347(8) 0.0283(7) -0.0138(6) 0.0072(6) -0.0065(6)
N4 0.0324(9) 0.0327(9) 0.0290(8) 0.0055(7) -0.0007(7) 0.0051(7)
C4 0.0249(9) 0.0152(8) 0.0239(8) 0.0015(6) 0.0036(7) -0.0009(6)
O5 0.0332(8) 0.0292(7) 0.0274(7) -0.0112(6) 0.0015(6) 0.0027(6)
C5 0.0227(8) 0.0180(8) 0.0220(8) -0.0026(6) 0.0049(7) -0.0025(6)
O6 0.0293(7) 0.0386(8) 0.0244(7) -0.0053(6) -0.0041(6) 0.0109(6)
C6 0.0201(8) 0.0178(8) 0.0203(8) -0.0001(6) 0.0035(6) -0.0003(6)
O7 0.0202(6) 0.0448(8) 0.0205(6) 0.0011(6) -0.0004(5) -0.0004(6)
C7 0.0222(8) 0.0196(8) 0.0216(8) -0.0004(6) 0.0005(7) -0.0008(6)
O8 0.0301(7) 0.0235(6) 0.0214(6) 0.0060(5) 0.0028(5) 0.0011(5)
C8 0.0256(9) 0.0170(8) 0.0201(8) -0.0013(6) -0.0015(7) -0.0008(6)
C9 0.0233(8) 0.0195(8) 0.0180(8) 0.0003(6) -0.0015(6) -0.0003(6)
C10 0.0244(9) 0.0213(8) 0.0217(8) 0.0008(7) -0.0022(7) -0.0038(7)
C11 0.0273(9) 0.0194(8) 0.0225(8) -0.0036(7) -0.0016(7) -0.0027(7)
C12 0.0245(9) 0.0233(9) 0.0223(8) -0.0037(7) 0.0006(7) -0.0013(7)
C13 0.0240(8) 0.0189(8) 0.0196(8) -0.0003(6) -0.0010(7) -0.0018(7)
C14 0.0246(8) 0.0199(8) 0.0180(8) -0.0017(6) 0.0013(7) -0.0024(7)
C15 0.0223(8) 0.0186(8) 0.0204(8) -0.0002(6) 0.0037(6) -0.0010(6)
C16 0.0230(8) 0.0193(8) 0.0193(8) 0.0005(6) 0.0027(7) -0.0032(6)
C17 0.0266(9) 0.0213(8) 0.0207(8) -0.0022(6) 0.0052(7) -0.0029(7)
C18 0.0257(9) 0.0226(9) 0.0234(8) -0.0001(7) 0.0063(7) 0.0025(7)
C19 0.0232(8) 0.0257(9) 0.0194(8) 0.0022(7) 0.0023(7) 0.0006(7)
C20 0.0236(8) 0.0193(8) 0.0191(8) 0.0005(6) 0.0035(6) -0.0014(6)
C21 0.0196(8) 0.0214(8) 0.0190(8) -0.0011(6) 0.0012(6) -0.0013(6)
C22 0.0228(8) 0.0168(8) 0.0188(8) -0.0013(6) -0.0014(6) 0.0007(6)
C23 0.0243(8) 0.0178(8) 0.0181(8) -0.0018(6) 0.0005(6) -0.0008(6)
C24 0.0226(8) 0.0225(8) 0.0206(8) -0.0035(7) 0.0014(7) -0.0002(7)
C25 0.0262(9) 0.0195(8) 0.0183(8) -0.0012(6) -0.0029(7) 0.0031(7)
C26 0.0268(9) 0.0165(8) 0.0191(8) -0.0006(6) 0.0018(7) -0.0004(7)
C27 0.0232(8) 0.0159(8) 0.0193(8) -0.0031(6) 0.0003(6) -0.0002(6)
C28 0.0243(8) 0.0163(8) 0.0186(8) 0.0002(6) 0.0018(6) -0.0009(6)
C29 0.0293(10) 0.0272(10) 0.0314(10) 0.0028(8) 0.0010(8) 0.0064(8)
C30 0.0454(18) 0.0420(18) 0.0310(15) 0.0026(13) -0.0120(13) 0.0151(14)
C31 0.054(2) 0.050(2) 0.0444(19) 0.0162(16) -0.0019(16) 0.0218(17)
C32 0.075(2) 0.094(3) 0.094(3) 0.031(2) 0.014(2) 0.036(2)
C33 0.110(3) 0.096(3) 0.099(3) 0.032(2) 0.009(3) 0.057(3)
C34 0.117(4) 0.141(5) 0.142(4) 0.045(4) 0.038(3) 0.080(4)
C35 0.0282(9) 0.0203(8) 0.0221(8) 0.0017(7) -0.0001(7) -0.0022(7)
C36 0.0329(10) 0.0257(9) 0.0255(9) 0.0026(7) -0.0034(8) -0.0005(8)
C37 0.0367(11) 0.0327(11) 0.0336(11) 0.0019(8) -0.0025(9) 0.0051(9)
C38 0.0426(13) 0.0457(13) 0.0396(12) 0.0048(10) -0.0074(10) 0.0071(10)
C39 0.0495(15) 0.0514(15) 0.0617(17) 0.0067(13) -0.0087(13) 0.0146(12)
C40 0.066(2) 0.087(3) 0.087(2) 0.013(2) -0.0212(18) 0.0289(18)
C41 0.0259(9) 0.0200(8) 0.0211(8) -0.0016(6) 0.0020(7) -0.0021(7)
C42 0.0340(10) 0.0261(10) 0.0328(10) 0.0038(8) 0.0091(8) -0.0015(8)
C43 0.0531(14) 0.0331(12) 0.0605(16) 0.0120(11) 0.0187(12) 0.0048(10)
C44 0.0532(15) 0.0442(14) 0.0677(18) 0.0161(13) 0.0141(13) 0.0043(12)
C45 0.072(2) 0.0462(17) 0.109(3) 0.0217(17) 0.0247(19) 0.0032(14)
C46 0.127(4) 0.072(3) 0.187(5) 0.052(3) 0.057(4) 0.000(3)
C47 0.0263(9) 0.0176(8) 0.0243(8) -0.0021(7) 0.0031(7) 0.0004(7)
C48 0.0317(10) 0.0297(10) 0.0389(11) 0.0058(8) 0.0113(9) 0.0055(8)
C49 0.0394(12) 0.0401(12) 0.0432(12) -0.0030(10) 0.0079(10) 0.0143(10)
C50 0.0479(13) 0.0366(12) 0.0522(14) 0.0075(10) 0.0178(11) 0.0129(10)
C51 0.074(2) 0.0488(17) 0.082(2) 0.0114(15) 0.0124(17) 0.0278(15)
C52 0.098(3) 0.067(2) 0.128(3) 0.054(2) 0.068(3) 0.048(2)
O1A 0.0278(7) 0.0219(7) 0.0282(7) 0.0028(5) 0.0011(5) -0.0020(6)
O1B 0.0583(11) 0.0583(12) 0.0401(9) -0.0021(8) -0.0084(8) -0.0096(9)
C1B 0.077(2) 0.110(3) 0.081(2) 0.041(2) -0.0105(19) -0.015(2)
O1C 0.0485(11) 0.0587(12) 0.1089(18) -0.0365(12) -0.0063(11) 0.0198(9)
C1C 0.0609(19) 0.078(2) 0.085(2) -0.0315(19) 0.0002(17) 0.0081(16)
O1D 0.0686(15) 0.0834(17) 0.0814(16) 0.0160(13) -0.0252(13) 0.0189(13)
C1D 0.081(2) 0.096(3) 0.083(3) 0.003(2) -0.021(2) 0.010(2)
C1N 0.0294(9) 0.0211(9) 0.0230(8) 0.0004(7) 0.0024(7) -0.0012(7)
C2N 0.0287(9) 0.0272(10) 0.0277(9) -0.0046(8) 0.0040(8) -0.0051(8)
C3N 0.0321(10) 0.0279(10) 0.0262(9) -0.0014(7) 0.0041(8) 0.0026(8)
C4N 0.0259(9) 0.0225(9) 0.0215(8) 0.0002(7) 0.0017(7) 0.0009(7)
C30' 0.047(5) 0.046(5) 0.067(6) -0.007(4) 0.010(4) 0.014(4)
C31' 0.095(10) 0.105(11) 0.149(15) 0.050(11) 0.021(10) 0.071(9)
C32' 0.075(2) 0.094(3) 0.094(3) 0.031(2) 0.014(2) 0.036(2)
C29' 0.0293(10) 0.0272(10) 0.0314(10) 0.0028(8) 0.0010(8) 0.0064(8)

loop_
_atom_type_symbol
_atom_type_description
_atom_type_scat_dispersion_real
_atom_type_scat_dispersion_imag
_atom_type_scat_source
C C 0.0033 0.0016 'International Tables Vol C Tables 4.2.6.8 and 6.1.1.4'
H H 0.0000 0.0000 'International Tables Vol C Tables 4.2.6.8 and 6.1.1.4'
N N 0.0061 0.0033 'International Tables Vol C Tables 4.2.6.8 and 6.1.1.4'
O O 0.0106 0.0060 'International Tables Vol C Tables 4.2.6.8 and 6.1.1.4'

loop_
_geom_angle_atom_site_label_1
_geom_angle_atom_site_label_2
_geom_angle_atom_site_label_3
_geom_angle
C3 O1 H1O 115(2)
C2 C1 C6 124.25(16)
C2 C1 H1 117.9
C6 C1 H1 117.9
C5 O2 H2O 110.8(19)
C1 C2 C3 117.41(15)
C1 C2 C28 122.58(15)
C3 C2 C28 120.01(15)
C10 O3 H3O 116(2)
O1 C3 C2 125.16(16)
O1 C3 C4 115.07(15)
C2 C3 C4 119.77(16)
C12 O4 H4O 113(2)
C5 C4 C3 121.16(16)
C5 C4 C1N 118.01(16)
C3 C4 C1N 120.80(16)
C17 O5 H5O 115(2)
O2 C5 C6 124.61(16)
O2 C5 C4 115.16(15)
C6 C5 C4 120.23(16)
C19 O6 H6O 111.2(19)
C1 C6 C5 117.15(16)
C1 C6 C7 123.35(15)
C5 C6 C7 119.48(15)
C24 O7 H7O 113.6(19)
C6 C7 C9 109.47(14)
C6 C7 C29 113.80(15)
C9 C7 C29 111.96(14)
C6 C7 H7 107.1
C9 C7 H7 107.1
C29 C7 H7 107.1
C26 O8 H8O 113.0(17)
C13 C8 C9 123.81(16)
C13 C8 H8 118.1
C9 C8 H8 118.1
C8 C9 C10 117.66(16)
C8 C9 C7 120.99(15)
C10 C9 C7 121.34(15)
O3 C10 C9 117.05(16)
O3 C10 C11 122.63(16)
C9 C10 C11 120.23(16)
C10 C11 C12 120.14(16)
C10 C11 C2N 119.87(16)
C12 C11 C2N 119.73(17)
O4 C12 C13 119.01(16)
O4 C12 C11 120.64(16)
C13 C12 C11 120.23(16)
C8 C13 C12 117.71(16)
C8 C13 C14 120.88(15)
C12 C13 C14 121.40(16)
C13 C14 C16 109.93(14)
C13 C14 C35 110.31(14)
C16 C14 C35 113.21(14)
C13 C14 H14 107.7
C16 C14 H14 107.7
C35 C14 H14 107.7
C16 C15 C20 124.67(16)
C16 C15 H15 117.7
C20 C15 H15 117.7
C15 C16 C17 117.25(16)
C15 C16 C14 121.90(16)
C17 C16 C14 120.78(15)
O5 C17 C16 124.97(16)
O5 C17 C18 115.27(16)
C16 C17 C18 119.76(16)
C19 C18 C17 121.02(16)
C19 C18 C3N 118.39(17)
C17 C18 C3N 120.40(17)
O6 C19 C20 124.27(16)
O6 C19 C18 115.32(16)
C20 C19 C18 120.40(16)
C19 C20 C15 116.86(16)
C19 C20 C21 120.84(15)
C15 C20 C21 122.26(15)
C20 C21 C23 110.42(14)
C20 C21 C41 114.43(14)
C23 C21 C41 112.10(14)
C20 C21 H21 106.4
C23 C21 H21 106.4
C41 C21 H21 106.4
C23 C22 C27 123.35(16)
C23 C22 H22 118.3
C27 C22 H22 118.3
C24 C23 C22 117.87(16)
C24 C23 C21 119.81(15)
C22 C23 C21 122.29(15)
O7 C24 C23 118.15(16)
O7 C24 C25 121.38(16)
C23 C24 C25 120.37(16)
C26 C25 C24 120.24(16)
C26 C25 C4N 118.80(16)
C24 C25 C4N 120.88(16)
O8 C26 C27 122.55(16)
O8 C26 C25 116.60(15)
C27 C26 C25 120.67(16)
C26 C27 C22 117.44(16)
C26 C27 C28 120.39(15)
C22 C27 C28 122.14(15)
C27 C28 C2 110.67(14)
C27 C28 C47 111.97(14)
C2 C28 C47 114.58(14)
C27 C28 H28 106.3
C2 C28 H28 106.3
C47 C28 H28 106.3
C30 C29 C7 115.00(19)
C30 C29 H29A 108.5
C7 C29 H29A 108.5
C30 C29 H29B 108.5
C7 C29 H29B 108.5
H29A C29 H29B 107.5
C29 C30 C31 113.8(3)
C29 C30 H30A 108.8
C31 C30 H30A 108.8
C29 C30 H30B 108.8
C31 C30 H30B 108.8
H30A C30 H30B 107.7
C32 C31 C30 113.7(3)
C32 C31 H31A 108.8
C30 C31 H31A 108.8
C32 C31 H31B 108.8
C30 C31 H31B 108.8
H31A C31 H31B 107.7
C31 C32 C33 111.2(3)
C31 C32 H32A 109.4
C33 C32 H32A 109.4
C31 C32 H32B 109.4
C33 C32 H32B 109.4
H32A C32 H32B 108.0
C34 C33 C32 110.4(4)
C34 C33 H33A 109.6
C32 C33 H33A 109.6
C34 C33 H33B 109.6
C32 C33 H33B 109.6
H33A C33 H33B 108.1
C33 C34 H34A 109.5
C33 C34 H34B 109.5
H34A C34 H34B 109.5
C33 C34 H34C 109.5
H34A C34 H34C 109.5
H34B C34 H34C 109.5
C36 C35 C14 114.12(15)
C36 C35 H35A 108.7
C14 C35 H35A 108.7
C36 C35 H35B 108.7
C14 C35 H35B 108.7
H35A C35 H35B 107.6
C37 C36 C35 110.79(16)
C37 C36 H36A 109.5
C35 C36 H36A 109.5
C37 C36 H36B 109.5
C35 C36 H36B 109.5
H36A C36 H36B 108.1
C38 C37 C36 115.55(18)
C38 C37 H37A 108.4
C36 C37 H37A 108.4
C38 C37 H37B 108.4
C36 C37 H37B 108.4
H37A C37 H37B 107.5
C37 C38 C39 112.6(2)
C37 C38 H38A 109.1
C39 C38 H38A 109.1
C37 C38 H38B 109.1
C39 C38 H38B 109.1
H38A C38 H38B 107.8
C40 C39 C38 113.8(3)
C40 C39 H39A 108.8
C38 C39 H39A 108.8
C40 C39 H39B 108.8
C38 C39 H39B 108.8
H39A C39 H39B 107.7
C39 C40 H40A 109.5
C39 C40 H40B 109.5
H40A C40 H40B 109.5
C39 C40 H40C 109.5
H40A C40 H40C 109.5
H40B C40 H40C 109.5
C42 C41 C21 112.69(15)
C42 C41 H41A 109.1
C21 C41 H41A 109.1
C42 C41 H41B 109.1
C21 C41 H41B 109.1
H41A C41 H41B 107.8
C43 C42 C41 113.35(17)
C43 C42 H42A 108.9
C41 C42 H42A 108.9
C43 C42 H42B 108.9
C41 C42 H42B 108.9
H42A C42 H42B 107.7
C42 C43 C44 112.7(2)
C42 C43 H43A 109.1
C44 C43 H43A 109.1
C42 C43 H43B 109.1
C44 C43 H43B 109.1
H43A C43 H43B 107.8
C45 C44 C43 114.2(2)
C45 C44 H44A 108.7
C43 C44 H44A 108.7
C45 C44 H44B 108.7
C43 C44 H44B 108.7
H44A C44 H44B 107.6
C44 C45 C46 112.1(3)
C44 C45 H45A 109.2
C46 C45 H45A 109.2
C44 C45 H45B 109.2
C46 C45 H45B 109.2
H45A C45 H45B 107.9
C45 C46 H46A 109.5
C45 C46 H46B 109.5
H46A C46 H46B 109.5
C45 C46 H46C 109.5
H46A C46 H46C 109.5
H46B C46 H46C 109.5
C48 C47 C28 112.73(15)
C48 C47 H47A 109.0
C28 C47 H47A 109.0
C48 C47 H47B 109.0
C28 C47 H47B 109.0
H47A C47 H47B 107.8
C49 C48 C47 114.13(18)
C49 C48 H48A 108.7
C47 C48 H48A 108.7
C49 C48 H48B 108.7
C47 C48 H48B 108.7
H48A C48 H48B 107.6
C50 C49 C48 114.55(19)
C50 C49 H49A 108.6
C48 C49 H49A 108.6
C50 C49 H49B 108.6
C48 C49 H49B 108.6
H49A C49 H49B 107.6
C51 C50 C49 114.4(2)
C51 C50 H50A 108.7
C49 C50 H50A 108.7
C51 C50 H50B 108.7
C49 C50 H50B 108.7
H50A C50 H50B 107.6
C52 C51 C50 116.5(3)
C52 C51 H51A 108.2
C50 C51 H51A 108.2
C52 C51 H51B 108.2
C50 C51 H51B 108.2
H51A C51 H51B 107.3
C51 C52 H52A 109.5
C51 C52 H52B 109.5
H52A C52 H52B 109.5
C51 C52 H52C 109.5
H52A C52 H52C 109.5
H52B C52 H52C 109.5
H1A O1A H2A 107(3)
C1B O1B H1B 109(2)
O1B C1B H1B1 109.5
O1B C1B H1B2 109.5
H1B1 C1B H1B2 109.5
O1B C1B H1B3 109.5
H1B1 C1B H1B3 109.5
H1B2 C1B H1B3 109.5
C1C O1C H1C 109.4(13)
O1C C1C H1C1 109.5
O1C C1C H1C2 109.5
H1C1 C1C H1C2 109.5
O1C C1C H1C3 109.5
H1C1 C1C H1C3 109.5
H1C2 C1C H1C3 109.5
C1D O1D H1D 105(2)
O1D C1D H1D1 109.5
O1D C1D H1D2 109.5
H1D1 C1D H1D2 109.5
O1D C1D H1D3 109.5
H1D1 C1D H1D3 109.5
H1D2 C1D H1D3 109.5
N1 C1N C4 176.4(2)
N2 C2N C11 176.2(2)
N3 C3N C18 177.1(2)
N4 C4N C25 178.6(2)
C31' C30' H30C 109.0
C31' C30' H30D 109.0
H30C C30' H30D 107.8
C30' C31' H31C 103.2
C30' C31' H31D 103.2
H31C C31' H31D 105.1

loop_
_geom_bond_atom_site_label_1
_geom_bond_atom_site_label_2
_geom_bond_distance
O1 C3 1.360(2)
O1 H1O 0.76(3)
N1 C1N 1.145(2)
C1 C2 1.396(2)
C1 C6 1.396(2)
C1 H1 0.9500
O2 C5 1.355(2)
O2 H2O 0.84(3)
N2 C2N 1.142(3)
C2 C3 1.400(2)
C2 C28 1.530(2)
O3 C10 1.367(2)
O3 H3O 0.78(3)
N3 C3N 1.143(3)
C3 C4 1.401(2)
O4 C12 1.366(2)
O4 H4O 0.82(3)
N4 C4N 1.141(2)
C4 C5 1.400(2)
C4 C1N 1.435(2)
O5 C17 1.356(2)
O5 H5O 0.84(3)
C5 C6 1.396(2)
O6 C19 1.365(2)
O6 H6O 0.86(3)
C6 C7 1.527(2)
O7 C24 1.371(2)
O7 H7O 0.87(3)
C7 C9 1.532(2)
C7 C29 1.538(3)
C7 H7 1.0000
O8 C26 1.378(2)
O8 H8O 0.90(3)
C8 C13 1.391(2)
C8 C9 1.391(2)
C8 H8 0.9500
C9 C10 1.395(2)
C10 C11 1.406(3)
C11 C12 1.406(3)
C11 C2N 1.435(3)
C12 C13 1.394(2)
C13 C14 1.528(2)
C14 C16 1.534(2)
C14 C35 1.537(2)
C14 H14 1.0000
C15 C16 1.397(2)
C15 C20 1.399(2)
C15 H15 0.9500
C16 C17 1.398(3)
C17 C18 1.407(3)
C18 C19 1.403(3)
C18 C3N 1.435(3)
C19 C20 1.393(2)
C20 C21 1.526(2)
C21 C23 1.531(2)
C21 C41 1.538(2)
C21 H21 1.0000
C22 C23 1.397(2)
C22 C27 1.403(2)
C22 H22 0.9500
C23 C24 1.392(2)
C24 C25 1.403(2)
C25 C26 1.402(3)
C25 C4N 1.434(2)
C26 C27 1.393(2)
C27 C28 1.526(2)
C28 C47 1.536(2)
C28 H28 1.0000
C29 C30 1.484(3)
C29 H29A 0.9900
C29 H29B 0.9900
C30 C31 1.541(5)
C30 H30A 0.9900
C30 H30B 0.9900
C31 C32 1.495(5)
C31 H31A 0.9900
C31 H31B 0.9900
C32 C33 1.555(5)
C32 H32A 0.9900
C32 H32B 0.9900
C33 C34 1.494(6)
C33 H33A 0.9900
C33 H33B 0.9900
C34 H34A 0.9800
C34 H34B 0.9800
C34 H34C 0.9800
C35 C36 1.530(3)
C35 H35A 0.9900
C35 H35B 0.9900
C36 C37 1.525(3)
C36 H36A 0.9900
C36 H36B 0.9900
C37 C38 1.516(3)
C37 H37A 0.9900
C37 H37B 0.9900
C38 C39 1.527(4)
C38 H38A 0.9900
C38 H38B 0.9900
C39 C40 1.507(4)
C39 H39A 0.9900
C39 H39B 0.9900
C40 H40A 0.9800
C40 H40B 0.9800
C40 H40C 0.9800
C41 C42 1.528(3)
C41 H41A 0.9900
C41 H41B 0.9900
C42 C43 1.518(3)
C42 H42A 0.9900
C42 H42B 0.9900
C43 C44 1.529(3)
C43 H43A 0.9900
C43 H43B 0.9900
C44 C45 1.511(4)
C44 H44A 0.9900
C44 H44B 0.9900
C45 C46 1.523(5)
C45 H45A 0.9900
C45 H45B 0.9900
C46 H46A 0.9800
C46 H46B 0.9800
C46 H46C 0.9800
C47 C48 1.525(3)
C47 H47A 0.9900
C47 H47B 0.9900
C48 C49 1.523(3)
C48 H48A 0.9900
C48 H48B 0.9900
C49 C50 1.507(3)
C49 H49A 0.9900
C49 H49B 0.9900
C50 C51 1.498(3)
C50 H50A 0.9900
C50 H50B 0.9900
C51 C52 1.473(5)
C51 H51A 0.9900
C51 H51B 0.9900
C52 H52A 0.9800
C52 H52B 0.9800
C52 H52C 0.9800
O1A H1A 0.86(3)
O1A H2A 0.86(3)
O1B C1B 1.406(4)
O1B H1B 0.96(4)
C1B H1B1 0.9800
C1B H1B2 0.9800
C1B H1B3 0.9800
O1C C1C 1.450(4)
O1C H1C 0.944(14)
C1C H1C1 0.9800
C1C H1C2 0.9800
C1C H1C3 0.9800
O1D C1D 1.386(5)
O1D H1D 0.94(4)
C1D H1D1 0.9800
C1D H1D2 0.9800
C1D H1D3 0.9800
C30' C31' 1.507(14)
C30' H30C 0.9900
C30' H30D 0.9900
C31' H31C 0.9900
C31' H31D 0.9900

loop_
_geom_hbond_atom_site_label_D
_geom_hbond_atom_site_label_H
_geom_hbond_atom_site_label_A
_geom_hbond_distance_DH
_geom_hbond_distance_HA
_geom_hbond_distance_DA
_geom_hbond_angle_DHA
_geom_hbond_site_symmetry_A
O5 H5O O4 0.84(3) 1.96(3) 2.772(2) 163(3) .
O1A H1A N2 0.86(3) 2.02(3) 2.856(2) 167(3) 2
O3 H3O N4 0.78(3) 1.99(3) 2.732(2) 160(3) 4_575
O1 H1O O8 0.76(3) 2.07(3) 2.831(2) 178(3) .
O1A H2A O1C 0.86(3) 1.83(3) 2.675(2) 168(3) 4_576
O8 H8O O1A 0.90(3) 1.83(3) 2.708(2) 165(2) .
O2 H2O O3 0.84(3) 1.91(3) 2.729(2) 164(3) .
O7 H7O O1A 0.87(3) 1.81(3) 2.661(2) 167(3) 3_676
O6 H6O O7 0.86(3) 1.85(3) 2.699(2) 167(3) .
O4 H4O O1B 0.82(3) 1.77(3) 2.583(2) 174(3) .
O1B H1B O1D 0.96(4) 1.72(4) 2.670(3) 172(3) 4_575
O1D H1D O6 0.94(4) 2.05(4) 2.916(3) 151(3) .
O1C H1C N3 0.944(14) 2.071(16) 2.848(3) 138.6(18) .

loop_
_geom_torsion_atom_site_label_1
_geom_torsion_atom_site_label_2
_geom_torsion_atom_site_label_3
_geom_torsion_atom_site_label_4
_geom_torsion
C6 C1 C2 C3 1.2(3)
C6 C1 C2 C28 -179.33(16)
C1 C2 C3 O1 178.20(16)
C28 C2 C3 O1 -1.3(3)
C1 C2 C3 C4 -1.9(3)
C28 C2 C3 C4 178.64(15)
O1 C3 C4 C5 -178.19(16)
C2 C3 C4 C5 1.9(3)
O1 C3 C4 C1N 0.0(3)
C2 C3 C4 C1N -179.92(17)
C3 C4 C5 O2 178.47(16)
C1N C4 C5 O2 0.2(2)
C3 C4 C5 C6 -1.1(3)
C1N C4 C5 C6 -179.34(16)
C2 C1 C6 C5 -0.5(3)
C2 C1 C6 C7 -178.98(16)
O2 C5 C6 C1 -179.17(16)
C4 C5 C6 C1 0.4(2)
O2 C5 C6 C7 -0.6(3)
C4 C5 C6 C7 178.95(15)
C1 C6 C7 C9 100.95(19)
C5 C6 C7 C9 -77.53(19)
C1 C6 C7 C29 -25.2(2)
C5 C6 C7 C29 156.35(16)
C13 C8 C9 C10 3.9(3)
C13 C8 C9 C7 -177.32(16)
C6 C7 C9 C8 -75.2(2)
C29 C7 C9 C8 51.9(2)
C6 C7 C9 C10 103.55(18)
C29 C7 C9 C10 -129.29(17)
C8 C9 C10 O3 176.80(15)
C7 C9 C10 O3 -2.0(2)
C8 C9 C10 C11 0.0(3)
C7 C9 C10 C11 -178.78(16)
O3 C10 C11 C12 179.71(16)
C9 C10 C11 C12 -3.7(3)
O3 C10 C11 C2N -6.1(3)
C9 C10 C11 C2N 170.44(17)
C10 C11 C12 O4 179.76(17)
C2N C11 C12 O4 5.6(3)
C10 C11 C12 C13 3.7(3)
C2N C11 C12 C13 -170.44(17)
C9 C8 C13 C12 -3.9(3)
C9 C8 C13 C14 174.85(16)
O4 C12 C13 C8 -176.15(16)
C11 C12 C13 C8 0.0(3)
O4 C12 C13 C14 5.2(3)
C11 C12 C13 C14 -178.74(16)
C8 C13 C14 C16 77.6(2)
C12 C13 C14 C16 -103.77(19)
C8 C13 C14 C35 -48.0(2)
C12 C13 C14 C35 130.70(17)
C20 C15 C16 C17 1.7(3)
C20 C15 C16 C14 178.62(16)
C13 C14 C16 C15 -101.24(18)
C35 C14 C16 C15 22.6(2)
C13 C14 C16 C17 75.6(2)
C35 C14 C16 C17 -160.56(16)
C15 C16 C17 O5 178.77(16)
C14 C16 C17 O5 1.8(3)
C15 C16 C17 C18 -0.5(2)
C14 C16 C17 C18 -177.50(16)
O5 C17 C18 C19 179.27(16)
C16 C17 C18 C19 -1.4(3)
O5 C17 C18 C3N -5.8(3)
C16 C17 C18 C3N 173.54(17)
C17 C18 C19 O6 -178.82(16)
C3N C18 C19 O6 6.2(2)
C17 C18 C19 C20 2.2(3)
C3N C18 C19 C20 -172.76(17)
O6 C19 C20 C15 -179.97(16)
C18 C19 C20 C15 -1.1(2)
O6 C19 C20 C21 -2.2(3)
C18 C19 C20 C21 176.61(16)
C16 C15 C20 C19 -0.9(3)
C16 C15 C20 C21 -178.56(16)
C19 C20 C21 C23 -77.7(2)
C15 C20 C21 C23 99.88(19)
C19 C20 C21 C41 154.68(16)
C15 C20 C21 C41 -27.7(2)
C27 C22 C23 C24 1.0(3)
C27 C22 C23 C21 179.19(15)
C20 C21 C23 C24 100.56(18)
C41 C21 C23 C24 -130.59(17)
C20 C21 C23 C22 -77.5(2)
C41 C21 C23 C22 51.3(2)
C22 C23 C24 O7 177.57(15)
C21 C23 C24 O7 -0.6(2)
C22 C23 C24 C25 1.2(2)
C21 C23 C24 C25 -177.03(15)
O7 C24 C25 C26 -179.31(16)
C23 C24 C25 C26 -3.0(3)
O7 C24 C25 C4N -2.7(3)
C23 C24 C25 C4N 173.60(16)
C24 C25 C26 O8 177.94(15)
C4N C25 C26 O8 1.3(2)
C24 C25 C26 C27 2.7(3)
C4N C25 C26 C27 -173.99(16)
O8 C26 C27 C22 -175.50(15)
C25 C26 C27 C22 -0.5(2)
O8 C26 C27 C28 2.4(2)
C25 C26 C27 C28 177.41(15)
C23 C22 C27 C26 -1.4(2)
C23 C22 C27 C28 -179.27(15)
C26 C27 C28 C2 -102.69(18)
C22 C27 C28 C2 75.2(2)
C26 C27 C28 C47 128.14(17)
C22 C27 C28 C47 -54.0(2)
C1 C2 C28 C27 -98.66(19)
C3 C2 C28 C27 80.76(19)
C1 C2 C28 C47 29.1(2)
C3 C2 C28 C47 -151.49(16)
C6 C7 C29 C30 -175.1(2)
C9 C7 C29 C30 60.1(3)
C7 C29 C30 C31 -173.8(2)
C29 C30 C31 C32 -72.0(4)
C30 C31 C32 C33 -175.5(4)
C31 C32 C33 C34 -179.0(4)
C13 C14 C35 C36 -58.99(19)
C16 C14 C35 C36 177.36(15)
C14 C35 C36 C37 166.53(16)
C35 C36 C37 C38 179.62(18)
C36 C37 C38 C39 178.3(2)
C37 C38 C39 C40 178.6(3)
C20 C21 C41 C42 -65.7(2)
C23 C21 C41 C42 167.57(15)
C21 C41 C42 C43 -167.24(19)
C41 C42 C43 C44 173.3(2)
C42 C43 C44 C45 -173.2(3)
C43 C44 C45 C46 178.5(4)
C27 C28 C47 C48 -170.49(15)
C2 C28 C47 C48 62.4(2)
C28 C47 C48 C49 172.75(17)
C47 C48 C49 C50 59.9(3)
C48 C49 C50 C51 175.9(2)
C49 C50 C51 C52 174.7(3)
C5 C4 C1N N1 -12(3)
C3 C4 C1N N1 170(3)
C10 C11 C2N N2 -59(3)
C12 C11 C2N N2 115(3)
C19 C18 C3N N3 34(4)
C17 C18 C3N N3 -141(4)
C26 C25 C4N N4 108(9)
C24 C25 C4N N4 -68(9)
